data_4087159
loop_
_publ_author_name
'Burcher, Benjamin'
'Sanders, Kevin J.'
'Benda, Ladislav'
'Pintacuda, Guido'
'Jeanneau, Erwann'
'Danopoulos, Andreas A.'
'Braunstein, Pierre'
'Olivier-Bourbigou, H\'el\`ene'
'Breuil, Pierre-Alain R.'

_publ_section_title
;
 Straightforward Access to Stable, 16-Valence-Electron
 Phosphine-Stabilized Fe0 Olefin Complexes and Their Reactivity
;
_journal_issue 3
_journal_name_full Organometallics
_journal_page_first 605
_journal_paper_doi 10.1021/acs.organomet.6b00803
_journal_volume 36
_journal_year 2017
_chemical_formula_moiety 'C20 H39 Fe N2 O P Si2'
_chemical_formula_sum 'C20 H39 Fe N2 O P Si2'
_chemical_formula_weight 466.53
_space_group_IT_number 15
_symmetry_cell_setting monoclinic
_symmetry_space_group_name_Hall '-C 2yc'
_symmetry_space_group_name_H-M 'C 1 2/c 1'
_atom_sites_solution_hydrogens difmap
_atom_sites_solution_primary direct
_cell_angle_alpha 90
_cell_angle_beta 127.84(2)
_cell_angle_gamma 90
_cell_formula_units_Z 8
_cell_length_a 32.103(5)
_cell_length_b 11.1150(7)
_cell_length_c 17.793(3)
_cell_measurement_reflns_used 10313
_cell_measurement_temperature 150
_cell_measurement_theta_max 29.4500
_cell_measurement_theta_min 3.8020
_cell_volume 5014.0(18)
_computing_cell_refinement
;
CrysAlisPro, Agilent Technologies,
Version 1.171.37.34 (release 22-05-2014 CrysAlis171 .NET)
(compiled May 22 2014,16:03:01)
;
_computing_data_collection
;
CrysAlisPro, Agilent Technologies,
Version 1.171.37.34 (release 22-05-2014 CrysAlis171 .NET)
(compiled May 22 2014,16:03:01)
;
_computing_data_reduction
;
CrysAlisPro, Agilent Technologies,
Version 1.171.37.34 (release 22-05-2014 CrysAlis171 .NET)
(compiled May 22 2014,16:03:01)
;
_computing_molecular_graphics 'CAMERON (Watkin et al., 1996)'
_computing_publication_material 'CRYSTALS (Betteridge et al., 2003)'
_computing_structure_refinement 'CRYSTALS (Betteridge et al., 2003)'
_computing_structure_solution 'SIR97 (Altomare et al., 1999)'
_diffrn_ambient_temperature 150
_diffrn_detector 'CCD plate'
_diffrn_detector_area_resol_mean 10.4685
_diffrn_detector_type Atlas
_diffrn_measured_fraction_theta_full 0.987
_diffrn_measured_fraction_theta_max 0.914
_diffrn_measurement_device 'four-circle diffractometer'
_diffrn_measurement_device_type 'Xcalibur, Atlas, Gemini ultra'
_diffrn_measurement_method \w
_diffrn_radiation_monochromator graphite
_diffrn_radiation_probe x-ray
_diffrn_radiation_type 'Mo K\a'
_diffrn_radiation_wavelength 0.71073
_diffrn_reflns_av_R_equivalents 0.049
_diffrn_reflns_limit_h_max 39
_diffrn_reflns_limit_h_min -43
_diffrn_reflns_limit_k_max 14
_diffrn_reflns_limit_k_min -15
_diffrn_reflns_limit_l_max 24
_diffrn_reflns_limit_l_min -24
_diffrn_reflns_number 33246
_diffrn_reflns_theta_full 25.118
_diffrn_reflns_theta_max 29.551
_diffrn_reflns_theta_min 2.899
_diffrn_source 'Enhance (Mo) X-ray Source'
_diffrn_standards_number 0
_exptl_absorpt_coefficient_mu 0.773
_exptl_absorpt_correction_T_max 0.827
_exptl_absorpt_correction_T_min 0.681
_exptl_absorpt_correction_type analytical
_exptl_absorpt_process_details
;
CrysAlisPro, Agilent Technologies,
Version 1.171.37.34 (release 22-05-2014 CrysAlis171 .NET)
(compiled May 22 2014,16:03:01)
Analytical numeric absorption correction using a multifaceted crystal
            model based on expressions derived by R.C. Clark & J.S. Reid.
(Clark, R. C. & Reid, J. S. (1995). Acta Cryst. A51, 887-897)
Empirical absorption correction using spherical harmonics,
 implemented in SCALE3 ABSPACK scaling algorithm.
;
_exptl_crystal_colour black
_exptl_crystal_density_diffrn 1.236
_exptl_crystal_density_method 'not measured'
_exptl_crystal_description prism
_exptl_crystal_F_000 2000
_exptl_crystal_size_max 0.409
_exptl_crystal_size_mid 0.242
_exptl_crystal_size_min 0.173
_refine_diff_density_max 0.70
_refine_diff_density_min -0.94
_refine_ls_extinction_method None
_refine_ls_goodness_of_fit_ref 0.9737
_refine_ls_hydrogen_treatment refxyz
_refine_ls_matrix_type full
_refine_ls_number_parameters 361
_refine_ls_number_reflns 6414
_refine_ls_number_restraints 139
_refine_ls_R_factor_all 0.0581
_refine_ls_R_factor_gt 0.0486
_refine_ls_shift/su_max 0.0008012
_refine_ls_shift/su_mean 0.0000487
_refine_ls_structure_factor_coef Fsqd
_refine_ls_weighting_details
;
 Method, part 1, Chebychev polynomial, (Watkin, 1994, Prince, 1982) 
 [weight] = 1.0/[A~0~*T~0~(x)+A~1~*T~1~(x) ... +A~n-1~]*T~n-1~(x)] 
 where A~i~ are the Chebychev coefficients listed below and x= Fcalc/Fmax 
 Method = Robust Weighting (Prince, 1982) 
 W = [weight] * [1-(deltaF/6*sigmaF)^2^]^2^ 
 A~i~ are: 
 0.292E+04 0.480E+04 0.299E+04 0.123E+04 288. 
;
_refine_ls_weighting_scheme calc
_refine_ls_wR_factor_all 0.1424
_refine_ls_wR_factor_gt 0.1158
_refine_ls_wR_factor_ref 0.1424
_reflns_limit_h_max 32
_reflns_limit_h_min -43
_reflns_limit_k_max 15
_reflns_limit_k_min 0
_reflns_limit_l_max 24
_reflns_limit_l_min 0
_reflns_number_gt 5445
_reflns_number_total 6425
_reflns_threshold_expression I>2.0\s(I)
_oxford_diffrn_Wilson_B_factor 0.00
_oxford_diffrn_Wilson_scale 0.00
_oxford_refine_ls_r_factor_ref 0.0581
_oxford_refine_ls_scale 2.176(16)
_oxford_reflns_number_all 6414
_oxford_reflns_threshold_expression_ref I>-3.0\s(I)
_cod_data_source_file om6b00803_si_002.cif
_cod_data_source_block 1
_cod_original_sg_symbol_H-M 'C 1 2/c 1 '
_cod_database_code 4087159

loop_
_symmetry_equiv_pos_as_xyz
x,y,z
-x,-y,-z
x+1/2,y+1/2,z
-x+1/2,-y+1/2,-z
-x,y,-z+1/2
x,-y,z+1/2
-x+1/2,y+1/2,-z+1/2
x+1/2,-y+1/2,z+1/2

loop_
_atom_site_label
_atom_site_type_symbol
_atom_site_fract_x
_atom_site_fract_y
_atom_site_fract_z
_atom_site_U_iso_or_equiv
_atom_site_occupancy
_atom_site_adp_type
_atom_site_refinement_flags_posn
N1 N 0.62979(10) 0.2758(2) 0.51572(16) 0.0284 1.0000 Uani D
N2 N 0.58817(8) 0.39059(19) 0.37788(15) 0.0209 1.0000 Uani D
C1 C 0.54973(10) 0.5616(2) 0.46017(19) 0.0232 1.0000 Uani D
C2 C 0.55046(10) 0.6579(2) 0.40875(18) 0.0225 1.0000 Uani D
C3 C 0.64146(10) 0.6561(2) 0.40578(17) 0.0214 1.0000 Uani D
C4 C 0.67903(11) 0.5639(2) 0.46160(19) 0.0232 1.0000 Uani D
C5 C 0.59737(16) 0.8236(3) 0.5807(3) 0.0434 1.0000 Uani D
C6 C 0.50498(13) 0.9106(3) 0.3841(3) 0.0436 1.0000 Uani D
C7 C 0.71651(12) 0.8377(3) 0.5609(2) 0.0335 1.0000 Uani D
C8 C 0.65572(12) 0.9012(3) 0.3500(2) 0.0327 1.0000 Uani D
C9 C 0.72715(11) 0.3737(3) 0.6598(2) 0.0320 1.0000 Uani D
C10 C 0.74649(14) 0.3261(3) 0.6055(3) 0.0433 1.0000 Uani D
C11 C 0.75996(13) 0.4824(4) 0.7202(2) 0.0417 1.0000 Uani D
C12 C 0.64146(12) 0.3881(3) 0.6675(2) 0.0307 1.0000 Uani D
C13 C 0.58625(14) 0.3404(3) 0.6225(3) 0.0430 1.0000 Uani D
C14 C 0.65050(15) 0.5074(3) 0.7195(2) 0.0415 1.0000 Uani D
C15 C 0.64410(15) 0.1578(3) 0.5613(2) 0.0421 1.0000 Uani D
C16 C 0.60152(10) 0.2802(2) 0.41761(19) 0.0247 1.0000 Uani D
C17 C 0.58756(11) 0.1758(2) 0.3624(2) 0.0312 1.0000 Uani D
C18 C 0.56077(12) 0.1877(3) 0.2654(2) 0.0356 1.0000 Uani D
C19 C 0.54658(11) 0.3010(3) 0.2241(2) 0.0319 1.0000 Uani D
C20 C 0.56085(10) 0.3989(2) 0.28272(18) 0.0246 1.0000 Uani D
Fe1 Fe 0.615973(13) 0.54892(3) 0.46534(2) 0.0184 1.0000 Uani D
P1 P 0.65489(3) 0.40819(6) 0.57995(4) 0.0208 1.0000 Uani D
H171 H 0.5965(5) 0.0995(17) 0.3910(14) 0.0380 1.0000 Uiso D
H181 H 0.5522(5) 0.1194(17) 0.2278(14) 0.0430 1.0000 Uiso D
H191 H 0.5279(5) 0.3114(18) 0.1587(13) 0.0389 1.0000 Uiso D
H201 H 0.5514(5) 0.4765(16) 0.2553(13) 0.0298 1.0000 Uiso D
H153 H 0.6125(8) 0.110(2) 0.534(2) 0.0626 1.0000 Uiso D
H152 H 0.6674(11) 0.118(2) 0.552(2) 0.0624 1.0000 Uiso D
H151 H 0.6621(12) 0.168(2) 0.6286(14) 0.0628 1.0000 Uiso D
H132 H 0.5818(10) 0.327(3) 0.6708(16) 0.0649 1.0000 Uiso D
H131 H 0.5805(10) 0.266(2) 0.590(2) 0.0650 1.0000 Uiso D
H133 H 0.5601(9) 0.397(2) 0.577(2) 0.0652 1.0000 Uiso D
H141 H 0.6470(13) 0.495(2) 0.7685(19) 0.0633 1.0000 Uiso D
H143 H 0.6853(9) 0.538(2) 0.748(2) 0.0631 1.0000 Uiso D
H142 H 0.6249(10) 0.566(2) 0.6755(17) 0.0628 1.0000 Uiso D
H121 H 0.6676(8) 0.3303(19) 0.7151(15) 0.0369 1.0000 Uiso D
H102 H 0.7822(8) 0.298(3) 0.6495(16) 0.0650 1.0000 Uiso D
H101 H 0.7455(13) 0.389(2) 0.567(2) 0.0644 1.0000 Uiso D
H103 H 0.7249(11) 0.261(2) 0.564(2) 0.0648 1.0000 Uiso D
H111 H 0.7969(8) 0.467(2) 0.754(2) 0.0630 1.0000 Uiso D
H113 H 0.7502(12) 0.553(2) 0.6804(17) 0.0627 1.0000 Uiso D
H112 H 0.7546(12) 0.500(3) 0.7665(19) 0.0627 1.0000 Uiso D
H91 H 0.7326(9) 0.3114(18) 0.7031(15) 0.0390 1.0000 Uiso D
Si2 Si 0.65355(3) 0.81631(6) 0.43790(5) 0.0217 1.0000 Uani D
O1 O 0.60486(8) 0.87597(17) 0.43260(15) 0.0278 1.0000 Uani .
Si1 Si 0.56534(3) 0.81447(6) 0.45118(6) 0.0236 1.0000 Uani D
H11 H 0.5247(9) 0.4960(19) 0.4263(15) 0.0280 1.0000 Uiso D
H12 H 0.5561(9) 0.579(2) 0.5197(14) 0.0276 1.0000 Uiso D
H21 H 0.5266(9) 0.6499(17) 0.3383(12) 0.0271 1.0000 Uiso D
H51 H 0.5739(10) 0.792(3) 0.5918(18) 0.0648 1.0000 Uiso D
H53 H 0.6045(13) 0.9062(18) 0.6009(18) 0.0652 1.0000 Uiso D
H52 H 0.6299(9) 0.778(3) 0.6175(17) 0.0653 1.0000 Uiso D
H63 H 0.4810(10) 0.884(3) 0.396(2) 0.0660 1.0000 Uiso D
H62 H 0.5142(10) 0.9938(18) 0.403(2) 0.0661 1.0000 Uiso D
H61 H 0.4873(11) 0.904(3) 0.3166(14) 0.0662 1.0000 Uiso D
H72 H 0.7206(10) 0.9218(17) 0.5774(18) 0.0504 1.0000 Uiso D
H71 H 0.7461(8) 0.812(3) 0.5640(18) 0.0503 1.0000 Uiso D
H73 H 0.7159(10) 0.791(2) 0.6060(16) 0.0503 1.0000 Uiso D
H81 H 0.6628(12) 0.9856(17) 0.3673(19) 0.0498 1.0000 Uiso D
H83 H 0.6833(10) 0.869(2) 0.348(2) 0.0489 1.0000 Uiso D
H82 H 0.6223(8) 0.894(3) 0.2869(14) 0.0489 1.0000 Uiso D
H31 H 0.6184(9) 0.6436(17) 0.3369(12) 0.0265 1.0000 Uiso D
H41 H 0.7127(7) 0.586(2) 0.5201(14) 0.0281 1.0000 Uiso D
H42 H 0.6821(8) 0.4978(19) 0.4297(15) 0.0275 1.0000 Uiso D

loop_
_atom_site_aniso_label
_atom_site_aniso_U_11
_atom_site_aniso_U_22
_atom_site_aniso_U_33
_atom_site_aniso_U_23
_atom_site_aniso_U_13
_atom_site_aniso_U_12
N1 0.0345(12) 0.0181(10) 0.0228(11) 0.0037(8) 0.0125(9) 0.0000(9)
N2 0.0209(9) 0.0186(9) 0.0208(9) -0.0012(8) 0.0117(8) -0.0003(7)
C1 0.0219(11) 0.0225(11) 0.0271(12) 0.0005(9) 0.0160(10) -0.0031(9)
C2 0.0209(11) 0.0207(11) 0.0231(11) 0.0024(9) 0.0121(9) 0.0017(9)
C3 0.0267(12) 0.0215(11) 0.0190(10) 0.0012(9) 0.0155(9) -0.0002(9)
C4 0.0257(12) 0.0214(11) 0.0267(12) 0.0001(9) 0.0183(10) 0.0019(9)
C5 0.066(2) 0.0327(16) 0.0422(18) -0.0074(13) 0.0388(18) -0.0102(15)
C6 0.0305(15) 0.0255(14) 0.074(2) 0.0088(15) 0.0314(16) 0.0087(11)
C7 0.0288(14) 0.0357(15) 0.0288(13) -0.0083(11) 0.0141(11) -0.0019(11)
C8 0.0343(15) 0.0304(14) 0.0417(16) 0.0109(12) 0.0275(13) 0.0017(11)
C9 0.0225(12) 0.0344(15) 0.0285(13) 0.0119(11) 0.0102(11) 0.0029(11)
C10 0.0363(17) 0.0412(17) 0.056(2) 0.0124(16) 0.0302(16) 0.0111(14)
C11 0.0291(15) 0.060(2) 0.0243(13) 0.0006(14) 0.0104(12) -0.0130(14)
C12 0.0372(15) 0.0349(14) 0.0251(12) 0.0097(11) 0.0216(12) 0.0031(12)
C13 0.0464(19) 0.0460(18) 0.0503(19) 0.0143(15) 0.0366(17) -0.0012(15)
C14 0.0513(19) 0.051(2) 0.0289(15) 0.0004(14) 0.0280(15) 0.0042(16)
C15 0.052(2) 0.0202(13) 0.0359(16) 0.0067(12) 0.0180(15) 0.0005(13)
C16 0.0241(12) 0.0200(11) 0.0227(11) -0.0018(9) 0.0107(10) -0.0013(9)
C17 0.0331(14) 0.0182(12) 0.0336(14) -0.0041(10) 0.0160(12) -0.0004(10)
C18 0.0400(16) 0.0284(14) 0.0325(14) -0.0103(11) 0.0192(13) -0.0025(12)
C19 0.0323(14) 0.0338(15) 0.0233(12) -0.0062(11) 0.0138(11) -0.0003(11)
C20 0.0234(12) 0.0242(12) 0.0219(11) 0.0003(9) 0.0118(10) 0.0018(9)
Fe1 0.02090(19) 0.01606(18) 0.01749(18) 0.00076(11) 0.01144(15) -0.00027(11)
P1 0.0217(3) 0.0194(3) 0.0178(3) 0.0026(2) 0.0102(2) -0.0003(2)
Si2 0.0225(3) 0.0190(3) 0.0245(3) 0.0014(2) 0.0149(3) -0.0011(2)
O1 0.0307(10) 0.0196(9) 0.0392(11) 0.0033(8) 0.0244(9) 0.0004(7)
Si1 0.0242(3) 0.0188(3) 0.0308(4) 0.0028(3) 0.0184(3) 0.0017(2)

loop_
_atom_type_symbol
_atom_type_scat_dispersion_real
_atom_type_scat_dispersion_imag
_atom_type_scat_Cromer_Mann_a1
_atom_type_scat_Cromer_Mann_b1
_atom_type_scat_Cromer_Mann_a2
_atom_type_scat_Cromer_Mann_b2
_atom_type_scat_Cromer_Mann_a3
_atom_type_scat_Cromer_Mann_b3
_atom_type_scat_Cromer_Mann_a4
_atom_type_scat_Cromer_Mann_b4
_atom_type_scat_Cromer_Mann_c
_atom_type_scat_source
C 0.0033 0.0016 2.3100 20.8439 1.0200 10.2075 1.5886 0.5687 0.8650 51.6512 0.2156 'International Tables Vol C 4.2.6.8 and 6.1.1.4'
H 0.0000 0.0000 0.4930 10.5109 0.3229 26.1257 0.1402 3.1424 0.0408 57.7998 0.0030 'International Tables Vol C 4.2.6.8 and 6.1.1.4'
N 0.0061 0.0033 12.2126 0.0057 3.1322 9.8933 2.0125 28.9975 1.1663 0.5826 -11.5290 'International Tables Vol C 4.2.6.8 and 6.1.1.4'
O 0.0106 0.0060 3.0485 13.2771 2.2868 5.7011 1.5463 0.3239 0.8670 32.9089 0.2508 'International Tables Vol C 4.2.6.8 and 6.1.1.4'
Si 0.0817 0.0704 6.2915 2.4386 3.0353 32.3337 1.9891 0.6785 1.5410 81.6937 1.1407 'International Tables Vol C 4.2.6.8 and 6.1.1.4'
P 0.1023 0.0942 6.4345 1.9067 4.1791 27.1570 1.7800 0.5260 1.4908 68.1645 1.1149 'International Tables Vol C 4.2.6.8 and 6.1.1.4'
Fe 0.3463 0.8444 11.7695 4.7611 7.3573 0.3072 3.5222 15.3535 2.3045 76.8805 1.0369 'International Tables Vol C 4.2.6.8 and 6.1.1.4'

loop_
_geom_angle_atom_site_label_1
_geom_angle_atom_site_label_2
_geom_angle_atom_site_label_3
_geom_angle
_geom_angle_publ_flag
C15 N1 C16 118.0(2) yes
C15 N1 P1 122.5(2) yes
C16 N1 P1 118.78(18) yes
C16 N2 C20 118.2(2) yes
C16 N2 Fe1 120.59(17) yes
C20 N2 Fe1 120.95(17) yes
C2 C1 Fe1 70.00(14) yes
C2 C1 H11 120.1(13) no
Fe1 C1 H11 114.3(13) no
C2 C1 H12 118.8(13) no
Fe1 C1 H12 116.2(13) no
H11 C1 H12 111.4(14) no
C1 C2 Fe1 70.07(15) yes
C1 C2 Si1 123.5(2) yes
Fe1 C2 Si1 114.99(13) yes
C1 C2 H21 116.2(12) no
Fe1 C2 H21 109.1(13) no
Si1 C2 H21 114.1(11) no
C4 C3 Fe1 70.10(14) yes
C4 C3 Si2 123.67(19) yes
Fe1 C3 Si2 118.26(12) yes
C4 C3 H31 116.0(12) no
Fe1 C3 H31 109.2(13) no
Si2 C3 H31 112.4(11) no
C3 C4 Fe1 69.73(14) yes
C3 C4 H41 118.8(13) no
Fe1 C4 H41 117.1(13) no
C3 C4 H42 119.0(13) no
Fe1 C4 H42 114.2(13) no
H41 C4 H42 111.9(14) no
Si1 C5 H51 109.1(15) no
Si1 C5 H53 109.7(15) no
H51 C5 H53 108.4(16) no
Si1 C5 H52 110.9(15) no
H51 C5 H52 109.0(16) no
H53 C5 H52 109.6(16) no
Si1 C6 H63 109.7(15) no
Si1 C6 H62 110.5(15) no
H63 C6 H62 109.5(16) no
Si1 C6 H61 109.7(15) no
H63 C6 H61 108.0(17) no
H62 C6 H61 109.4(17) no
Si2 C7 H72 109.1(14) no
Si2 C7 H71 110.5(15) no
H72 C7 H71 108.9(16) no
Si2 C7 H73 110.3(15) no
H72 C7 H73 109.4(16) no
H71 C7 H73 108.6(16) no
Si2 C8 H81 110.3(14) no
Si2 C8 H83 110.1(14) no
H81 C8 H83 108.9(16) no
Si2 C8 H82 110.3(14) no
H81 C8 H82 108.7(16) no
H83 C8 H82 108.5(16) no
C10 C9 C11 110.3(3) yes
C10 C9 P1 112.7(2) yes
C11 C9 P1 111.8(2) yes
C10 C9 H91 108.1(13) no
C11 C9 H91 107.1(13) no
P1 C9 H91 106.6(13) no
C9 C10 H102 110.1(15) no
C9 C10 H101 110.5(15) no
H102 C10 H101 108.5(16) no
C9 C10 H103 111.1(15) no
H102 C10 H103 108.6(16) no
H101 C10 H103 108.0(16) no
C9 C11 H111 110.4(15) no
C9 C11 H113 110.5(15) no
H111 C11 H113 108.9(16) no
C9 C11 H112 110.6(15) no
H111 C11 H112 107.7(16) no
H113 C11 H112 108.7(16) no
C13 C12 C14 110.2(3) yes
C13 C12 P1 113.1(2) yes
C14 C12 P1 110.1(2) yes
C13 C12 H121 109.1(13) no
C14 C12 H121 107.4(13) no
P1 C12 H121 106.6(13) no
C12 C13 H132 110.3(15) no
C12 C13 H131 110.3(15) no
H132 C13 H131 109.2(16) no
C12 C13 H133 110.5(15) no
H132 C13 H133 108.7(16) no
H131 C13 H133 107.8(16) no
C12 C14 H141 109.6(15) no
C12 C14 H143 110.6(15) no
H141 C14 H143 108.7(16) no
C12 C14 H142 110.1(15) no
H141 C14 H142 108.9(16) no
H143 C14 H142 108.9(16) no
N1 C15 H153 109.5(15) no
N1 C15 H152 109.1(15) no
H153 C15 H152 110.4(16) no
N1 C15 H151 109.2(15) no
H153 C15 H151 109.2(16) no
H152 C15 H151 109.4(16) no
N1 C16 N2 116.3(2) yes
N1 C16 C17 122.2(2) yes
N2 C16 C17 121.5(2) yes
C16 C17 C18 118.7(3) yes
C16 C17 H171 120.5(12) no
C18 C17 H171 120.8(12) no
C17 C18 C19 119.9(3) yes
C17 C18 H181 120.0(12) no
C19 C18 H181 120.1(12) no
C18 C19 C20 117.9(3) yes
C18 C19 H191 121.6(12) no
C20 C19 H191 120.5(12) no
C19 C20 N2 123.7(2) yes
C19 C20 H201 118.5(12) no
N2 C20 H201 117.8(12) no
N2 Fe1 C1 93.70(9) yes
N2 Fe1 C2 106.26(9) yes
C1 Fe1 C2 39.94(10) yes
N2 Fe1 C4 91.29(9) yes
C1 Fe1 C4 170.82(10) yes
C2 Fe1 C4 131.04(10) yes
N2 Fe1 C3 102.71(9) yes
C1 Fe1 C3 130.90(10) yes
C2 Fe1 C3 90.96(10) yes
C4 Fe1 C3 40.17(10) yes
N2 Fe1 P1 80.77(6) yes
C1 Fe1 P1 94.11(8) yes
C2 Fe1 P1 132.93(7) yes
C4 Fe1 P1 94.30(8) yes
C3 Fe1 P1 133.81(7) yes
C9 P1 C12 98.94(14) yes
C9 P1 N1 100.70(13) yes
C12 P1 N1 101.39(13) yes
C9 P1 Fe1 124.88(9) yes
C12 P1 Fe1 123.81(10) yes
N1 P1 Fe1 102.62(8) yes
C7 Si2 C8 110.33(15) yes
C7 Si2 C3 110.92(13) yes
C8 Si2 C3 109.82(13) yes
C7 Si2 O1 108.80(13) yes
C8 Si2 O1 105.72(12) yes
C3 Si2 O1 111.13(11) yes
Si2 O1 Si1 130.08(12) yes
C6 Si1 C5 109.18(19) yes
C6 Si1 C2 111.88(14) yes
C5 Si1 C2 111.48(14) yes
C6 Si1 O1 105.08(14) yes
C5 Si1 O1 108.54(15) yes
C2 Si1 O1 110.43(11) yes

loop_
_geom_bond_atom_site_label_1
_geom_bond_atom_site_label_2
_geom_bond_distance
_geom_bond_publ_flag
N1 C15 1.461(4) yes
N1 C16 1.389(4) yes
N1 P1 1.729(2) yes
N2 C16 1.348(3) yes
N2 C20 1.350(3) yes
N2 Fe1 2.147(2) yes
C1 C2 1.418(3) yes
C1 Fe1 2.076(3) yes
C1 H11 0.973(17) no
C1 H12 0.967(17) no
C2 Fe1 2.075(2) yes
C2 Si1 1.839(3) yes
C2 H21 0.994(17) no
C3 C4 1.422(3) yes
C3 Fe1 2.068(2) yes
C3 Si2 1.837(3) yes
C3 H31 0.978(17) no
C4 Fe1 2.073(3) yes
C4 H41 0.963(17) no
C4 H42 0.971(17) no
C5 Si1 1.863(4) yes
C5 H51 0.957(18) no
C5 H53 0.961(19) no
C5 H52 0.966(18) no
C6 Si1 1.867(3) yes
C6 H63 0.962(18) no
C6 H62 0.966(18) no
C6 H61 0.966(18) no
C7 Si2 1.872(3) yes
C7 H72 0.964(18) no
C7 H71 0.961(18) no
C7 H73 0.964(18) no
C8 Si2 1.864(3) yes
C8 H81 0.970(18) no
C8 H83 0.971(18) no
C8 H82 0.970(18) no
C9 C10 1.527(5) yes
C9 C11 1.528(5) yes
C9 P1 1.872(3) yes
C9 H91 0.969(18) no
C10 H102 0.962(18) no
C10 H101 0.963(18) no
C10 H103 0.957(18) no
C11 H111 0.962(18) no
C11 H113 0.969(18) no
C11 H112 0.960(18) no
C12 C13 1.524(4) yes
C12 C14 1.539(5) yes
C12 P1 1.867(3) yes
C12 H121 0.980(18) no
C13 H132 0.965(18) no
C13 H131 0.958(18) no
C13 H133 0.959(18) no
C14 H141 0.956(18) no
C14 H143 0.962(18) no
C14 H142 0.963(18) no
C15 H153 0.968(18) no
C15 H152 0.972(18) no
C15 H151 0.966(18) no
C16 C17 1.404(4) yes
C17 C18 1.384(4) yes
C17 H171 0.938(18) no
C18 C19 1.387(4) yes
C18 H181 0.935(18) no
C19 C20 1.377(4) yes
C19 H191 0.933(18) no
C20 H201 0.944(17) no
Fe1 P1 2.2451(8) yes
Si2 O1 1.646(2) yes
O1 Si1 1.643(2) yes

loop_
_geom_hbond_atom_site_label_D
_geom_hbond_atom_site_label_H
_geom_hbond_atom_site_label_A
_geom_hbond_site_symmetry_A
_geom_hbond_angle_DHA
_geom_hbond_distance_DH
_geom_hbond_distance_HA
_geom_hbond_distance_DA
_geom_hbond_publ_flag
C17 H171 O1 1_545 167.7(16) 0.938 2.560 3.482(5) yes
